data_7134924
loop_
_publ_author_name
'Stroek, Wowa'
'Rowlinson, Nathalie A. V.'
'Hudson, Luke A.'
'Albrecht, Martin'

_publ_section_title
;
 Enantioselective C-H amination catalyzed by homoleptic iron salox
 complexes.
;
_journal_issue 78
_journal_name_full 'Chemical communications (Cambridge, England)'
_journal_page_first 15274
_journal_page_last 15277
_journal_paper_doi 10.1039/d5cc04627k
_journal_volume 61
_journal_year 2025
_chemical_absolute_configuration ad
_chemical_formula_moiety 'C26 H32 Fe N2 O4'
_chemical_formula_sum 'C26 H32 Fe N2 O4'
_chemical_formula_weight 492.38
_space_group_IT_number 5
_space_group_name_Hall 'I 2y'
_space_group_name_H-M_alt 'I 1 2 1'
_symmetry_cell_setting monoclinic
_symmetry_Int_Tables_number 5
_symmetry_space_group_name_Hall 'I 2y'
_symmetry_space_group_name_H-M 'I 1 2 1'
_atom_sites_solution_hydrogens geom
_atom_sites_solution_primary dual
_audit_creation_date 2023-11-02T18:20:01-00:00
_audit_update_record
;
2024-06-06 deposited with the CCDC.	2025-08-26 downloaded from the CCDC.
;
_cell_angle_alpha 90
_cell_angle_beta 99.7213(12)
_cell_angle_gamma 90
_cell_formula_units_Z 2
_cell_length_a 12.23289(15)
_cell_length_b 5.80595(8)
_cell_length_c 17.0105(2)
_cell_measurement_reflns_used 12315
_cell_measurement_temperature 173.01(10)
_cell_measurement_theta_max 80.201
_cell_measurement_theta_min 7.318
_cell_volume 1190.80(3)
_computing_cell_refinement 'CrysAlisPro 1.171.42.89a (Rigaku OD, 2023)'
_computing_data_collection 'CrysAlisPro 1.171.42.89a (Rigaku OD, 2023)'
_computing_data_reduction 'CrysAlisPro 1.171.42.89a (Rigaku OD, 2023)'
_computing_molecular_graphics 'Olex2 1.3 (Dolomanov et al., 2009)'
_computing_publication_material 'Olex2 1.3 (Dolomanov et al., 2009)'
_computing_structure_refinement 'SHELXL 2018/3 (Sheldrick, 2015)'
_computing_structure_solution 'SHELXT 2018/2 (Sheldrick, 2018)'
_diffrn_ambient_environment N~2~
_diffrn_ambient_temperature 173.01(10)
_diffrn_detector 'Hybrid Pixel Array Detector'
_diffrn_detector_area_resol_mean 10
_diffrn_detector_type HyPix
_diffrn_measured_fraction_theta_full 0.997
_diffrn_measured_fraction_theta_max 0.994
_diffrn_measurement_details
;
        List of Runs (angles in degrees, time in seconds):
  # Type    Start    End  Width  t~exp~   \w     \q     \k     \f   Frames
        --------------------------------------------------------------------------
  1  \w    -84.00  -9.00   0.50    1.00    --  -49.99 120.00-110.00  150
  2  \w   -106.00 -28.00   0.50    1.00    --  -49.99 154.00  47.00  156
  3  \w   -121.00 -53.00   0.50    1.00    --  -49.99-154.00   7.00  136
  4  \w     31.00  90.00   0.50    1.00    --   49.99-120.00 165.00  118
  5  \w     49.00 112.00   0.50    1.00    --   49.99-154.00   7.00  126
  6  \w     75.00 122.00   0.50    1.00    --   49.99 154.00  47.00   94
  7  \w    -84.00 -21.00   0.50   10.00    --  -90.00 120.00-110.00  126
  8  \w   -159.00 -77.00   0.50   10.00    --  -90.00-120.00 165.00  164
  9  \w   -146.00 -53.00   0.50   10.00    --  -90.00-154.00   7.00  186
 10  \w     49.00 131.00   0.50   10.00    --  111.50-154.00   7.00  164
 11  \w     98.00 178.00   0.50   10.00    --  111.50 120.00-110.00  160
 12  \w     43.00 110.00   0.50   10.00    --  111.50-120.00 165.00  134
 13  \w    -62.00 -29.00   0.50    1.00    --    2.00 157.00 113.28   66
 14  \w    -42.00 -13.00   0.50    1.00    --    2.00 126.00 -94.80   58
 15  \w    -13.00  14.00   0.50    1.00    --   18.00 102.00-124.35   54
 16  \w     16.00  42.00   0.50    1.00    --   42.00  91.00-164.94   52
 17  \w   -122.00 -45.00   0.50    1.00    --  -49.99 -19.00  90.00  154
 18  \w     39.00 130.00   0.50    1.00    --   58.00  75.00 175.38  182
 19  \w    -91.00 -44.00   0.50    1.00    --  -62.00 -72.00  19.95   94
 20  \w     44.00  72.00   0.50    1.00    --   62.00  75.00-164.93   56
 21  \w     75.00 104.00   0.50    1.00    --   62.00  76.00 151.37   58
 22  \w     44.00  69.00   0.50    1.00    --   62.00  76.00 151.37   50
 23  \w     44.00  71.00   0.50    1.00    --   62.00  75.00-175.86   54
 24  \w    -78.00 -51.00   0.50    1.00    --  -66.00 -65.00  -5.19   54
 25  \w   -122.00 -94.00   0.50    1.00    --  -66.00 -76.00 -53.06   56
 26  \w    -86.00 -54.00   0.50    1.00    --  -66.00 -60.00  88.15   64
 27  \w    -84.00 -57.00   0.50    1.00    --  -70.00 -59.00  81.80   54
 28  \w    -94.00 -56.00   0.50    1.00    --  -70.00 -62.00 -89.16   76
 29  \w    -92.00 -61.00   0.50    1.00    --  -70.00 -59.00 -21.80   62
 30  \w    -89.00 -61.00   0.50    1.00    --  -74.00 -60.00  82.71   56
 31  \w    -90.00 -63.00   0.50    1.00    --  -78.00 -65.00 -51.95   54
 32  \w    -91.00 -64.00   0.50   10.00    --  -82.00 -72.00  24.93   54
 33  \w   -108.00 -72.00   0.50   10.00    --  -90.00 -73.00  79.44   72
 34  \w   -100.00 -75.00   0.50   10.00    --  -90.00 -66.00  62.05   50
 35  \w    -98.00 -70.00   0.50   10.00    --  -90.00 -77.00  30.00   56
 36  \w    -97.00 -70.00   0.50   10.00    --  -90.00 -77.00 -30.00   54
 37  \w    -99.00 -72.00   0.50   10.00    --  -90.00 -72.00 -24.98   54
 38  \w    -98.00 -71.00   0.50   10.00    --  -90.00 -76.00  17.25   54
 39  \w   -160.00-133.00   0.50   10.00    --  -90.00 -77.00 -90.00   54
 40  \w   -120.00 -71.00   0.50   10.00    --  -90.00 -77.00   0.00   98
 41  \w   -145.00-118.00   0.50   10.00    --  -90.00 -77.00-150.00   54
 42  \w    -95.00 -70.00   0.50   10.00    --  -90.00 -77.00  60.00   50
 43  \w     46.00 126.00   0.50   10.00    --  102.00-144.00 163.61  160
 44  \w    112.00 177.00   0.50   10.00    --  111.50  45.00-150.00  130
 45  \w     64.00 111.00   0.50   10.00    --  111.50-125.00 -90.00   94
 46  \w    145.00 172.00   0.50   10.00    --  111.50  61.00 -30.00   54
 47  \w     78.00 105.00   0.50   10.00    --  111.50 -94.00  30.00   54
 48  \w    143.00 175.00   0.50   10.00    --  111.50  61.00 150.00   64
 49  \w     93.00 153.00   0.50   10.00    --  111.50  77.00  30.00  120
 50  \w     95.00 141.00   0.50   10.00    --  111.50  77.00-150.00   92
 51  \w    112.00 159.00   0.50   10.00    --  111.50 125.00 -60.00   94
 52  \w     98.00 139.00   0.50   10.00    --  111.50  61.00 150.00   82
 53  \w    104.00 139.00   0.50   10.00    --  111.50  61.00 -30.00   70
 54  \w    126.00 161.00   0.50   10.00    --  111.50 125.00  90.00   70
 55  \w     98.00 149.00   0.50   10.00    --  111.50  61.00-120.00  102
 56  \w     99.00 178.00   0.50   10.00    --  111.50  61.00-180.00  158
 57  \w    105.00 165.00   0.50   10.00    --  111.50  45.00   0.00  120
 58  \w     93.00 177.00   0.50   10.00    --  111.50  77.00  90.00  168
 59  \w     75.00 102.00   0.50   10.00    --  111.50 -94.00 -30.00   54
 60  \w    100.00 176.00   0.50   10.00    --  111.50  61.00 -60.00  152
 61  \w     42.00  73.00   0.50   10.00    --  111.50 -94.00 -30.00   62
 62  \w     75.00 105.00   0.50   10.00    --  111.50-125.00 150.00   60
 63  \w     45.00 110.00   0.50   10.00    --  111.50-125.00 120.00  130
 64  \w     44.00  71.00   0.50   10.00    --  111.50 -61.00  30.00   54
 65  \w     93.00 144.00   0.50   10.00    --  111.50  77.00 150.00  102
 66  \w    107.00 150.00   0.50   10.00    --  111.50  45.00  30.00   86
 67  \w     45.00  86.00   0.50   10.00    --  111.50 -77.00  30.00   82
 68  \w     78.00 105.00   0.50   10.00    --  111.50 -94.00 -60.00   54
 69  \w    100.00 150.00   0.50   10.00    --  111.50  61.00  90.00  100
 70  \w    104.00 175.00   0.50   10.00    --  111.50  61.00  60.00  142
 71  \w    102.00 167.00   0.50   10.00    --  111.50  61.00 120.00  130
 72  \w     94.00 119.00   0.50   10.00    --  111.50  77.00 -60.00   50
 73  \w    138.00 173.00   0.50   10.00    --  111.50  77.00  60.00   70
 74  \w    139.00 177.00   0.50   10.00    --  111.50  77.00-120.00   76
 75  \w     96.00 134.00   0.50   10.00    --  111.50  77.00  60.00   76
 76  \w    100.00 173.00   0.50   10.00    --  111.50  61.00   0.00  146
 77  \w     81.00 109.00   0.50   10.00    --  111.50-125.00  60.00   56
 78  \w     45.00  78.00   0.50   10.00    --  111.50-125.00  60.00   66
 79  \w    141.00 175.00   0.50   10.00    --  111.50  61.00-150.00   68
 80  \w     41.00  78.00   0.50   10.00    --  111.50 -77.00 -90.00   74
 81  \w    101.00 129.00   0.50   10.00    --  111.50  61.00-150.00   56
 82  \w     44.00  92.00   0.50   10.00    --  111.50 -94.00   0.00   96
 83  \w    112.00 158.00   0.50   10.00    --  111.50 125.00 -30.00   92
 84  \w     42.00  69.00   0.50   10.00    --  111.50 -61.00-150.00   54
 85  \w    118.00 156.00   0.50   10.00    --  111.50 125.00 -90.00   76
 86  \w     42.00 102.00   0.50   10.00    --  111.50 -94.00 150.00  120
 87  \w    148.00 176.00   0.50   10.00    --  111.50  77.00 120.00   56
 88  \w     98.00 139.00   0.50   10.00    --  111.50  77.00 120.00   82
 89  \w    113.00 143.00   0.50   10.00    --  111.50 125.00-150.00   60
 90  \w    101.00 178.00   0.50   10.00    --  111.50  61.00  30.00  154
 91  \w     96.00 149.00   0.50   10.00    --  111.50  77.00 -90.00  106
;
_diffrn_measurement_device 'four-circle diffractometer'
_diffrn_measurement_device_type 'XtaLAB Synergy, Dualflex, HyPix'
_diffrn_measurement_method '\w scans'
_diffrn_orient_matrix_type 'CrysAlisPro convention (1999,Acta A55,543-557)'
_diffrn_orient_matrix_UB_11 0.0402475
_diffrn_orient_matrix_UB_12 0.0141363
_diffrn_orient_matrix_UB_13 -0.0809658
_diffrn_orient_matrix_UB_21 -0.1133431
_diffrn_orient_matrix_UB_22 -0.0898283
_diffrn_orient_matrix_UB_23 -0.0421658
_diffrn_orient_matrix_UB_31 -0.0430385
_diffrn_orient_matrix_UB_32 0.249274
_diffrn_orient_matrix_UB_33 -0.0105074
_diffrn_radiation_monochromator mirror
_diffrn_radiation_probe x-ray
_diffrn_radiation_type 'Cu K\a'
_diffrn_radiation_wavelength 1.54184
_diffrn_reflns_av_R_equivalents 0.0456
_diffrn_reflns_av_unetI/netI 0.0441
_diffrn_reflns_Laue_measured_fraction_full 0.997
_diffrn_reflns_Laue_measured_fraction_max 0.994
_diffrn_reflns_limit_h_max 15
_diffrn_reflns_limit_h_min -15
_diffrn_reflns_limit_k_max 7
_diffrn_reflns_limit_k_min -6
_diffrn_reflns_limit_l_max 21
_diffrn_reflns_limit_l_min -21
_diffrn_reflns_number 16934
_diffrn_reflns_point_group_measured_fraction_full 0.966
_diffrn_reflns_point_group_measured_fraction_max 0.955
_diffrn_reflns_theta_full 67.684
_diffrn_reflns_theta_max 74.376
_diffrn_reflns_theta_min 4.866
_diffrn_source 'micro-focus sealed X-ray tube'
_diffrn_source_type 'PhotonJet (Cu) X-ray Source'
_exptl_absorpt_coefficient_mu 5.361
_exptl_absorpt_correction_T_max 0.714
_exptl_absorpt_correction_T_min 0.402
_exptl_absorpt_correction_type analytical
_exptl_absorpt_process_details
;
        CrysAlisPro 1.171.42.89a (Rigaku Oxford Diffraction, 2023)
        Analytical numeric absorption correction using a multifaceted crystal
        model based on expressions derived by R.C. Clark & J.S. Reid.
        (Clark, R. C. & Reid, J. S. (1995). Acta Cryst. A51, 887-897)
        Empirical absorption correction using spherical harmonics,
        implemented in SCALE3 ABSPACK scaling algorithm.
;
_exptl_crystal_colour yellow
_exptl_crystal_density_diffrn 1.373
_exptl_crystal_description needle
_exptl_crystal_F_000 520
_exptl_crystal_size_max 0.311
_exptl_crystal_size_mid 0.096
_exptl_crystal_size_min 0.075
_refine_diff_density_max 0.793
_refine_diff_density_min -0.37
_refine_diff_density_rms 0.074
_refine_ls_abs_structure_details
;
 Flack x determined using 926 quotients [(I+)-(I-)]/[(I+)+(I-)]
 (Parsons, Flack and Wagner, Acta Cryst. B69 (2013) 249-259).
;
_refine_ls_abs_structure_Flack -0.016(3)
_refine_ls_extinction_method none
_refine_ls_goodness_of_fit_ref 1.072
_refine_ls_hydrogen_treatment constr
_refine_ls_matrix_type full
_refine_ls_number_parameters 153
_refine_ls_number_reflns 2329
_refine_ls_number_restraints 1
_refine_ls_restrained_S_all 1.072
_refine_ls_R_factor_all 0.0411
_refine_ls_R_factor_gt 0.0405
_refine_ls_shift/su_max 0
_refine_ls_shift/su_mean 0
_refine_ls_structure_factor_coef Fsqd
_refine_ls_weighting_details 'w=1/[\s^2^(Fo^2^)+(0.0867P)^2^] where P=(Fo^2^+2Fc^2^)/3'
_refine_ls_weighting_scheme calc
_refine_ls_wR_factor_gt 0.1023
_refine_ls_wR_factor_ref 0.1027
_reflns_Friedel_coverage 0.742
_reflns_Friedel_fraction_full 0.929
_reflns_Friedel_fraction_max 0.906
_reflns_number_gt 2287
_reflns_number_total 2329
_reflns_threshold_expression 'I > 2\s(I)'
_cod_data_source_file d5cc04627k2.cif
_cod_data_source_block Fe2+
_cod_depositor_comments 'Adding full bibliography for 7134921--7134926.cif.'
_cod_database_code 7134924
_shelx_estimated_absorpt_t_min 0.286
_shelx_estimated_absorpt_t_max 0.689
_oxdiff_exptl_absorpt_empirical_details
;
        Empirical correction (ABSPACK) includes:
        - Absorption correction using spherical harmonics
        - Frame scaling
;
_oxdiff_exptl_absorpt_empirical_full_max 1.756
_oxdiff_exptl_absorpt_empirical_full_min 0.535
_shelx_shelxl_version_number 2018/3
_olex2_refinement_description
;
        1. Fixed Uiso
 At 1.2 times of:
  All C(H) groups, All C(H,H) groups
 At 1.5 times of:
  All C(H,H,H) groups
        2.a Ternary CH refined with riding coordinates:
 C9(H9)
        2.b Secondary CH2 refined with riding coordinates:
 C8(H8A,H8B)
        2.c Aromatic/amide H refined with riding coordinates:
 C3(H3), C4(H4), C5(H5), C2(H2)
        2.d Idealised Me refined as rotating group:
 C11(H11A,H11B,H11C), C13(H13A,H13B,H13C), C12(H12A,H12B,H12C)
;

loop_
_symmetry_equiv_pos_as_xyz
'x, y, z'
'-x, y, -z'
'x+1/2, y+1/2, z+1/2'
'-x+1/2, y+1/2, -z+1/2'

loop_
_atom_site_label
_atom_site_type_symbol
_atom_site_fract_x
_atom_site_fract_y
_atom_site_fract_z
_atom_site_U_iso_or_equiv
_atom_site_adp_type
_atom_site_occupancy
_atom_site_site_symmetry_order
_atom_site_calc_flag
_atom_site_refinement_flags_posn
_atom_site_refinement_flags_adp
_atom_site_refinement_flags_occupancy
_atom_site_disorder_assembly
_atom_site_disorder_group
Fe1 Fe 0.5 0.37128(6) 0.5 0.0357(2) Uani 1 2 d S T P . .
O1 O 0.54387(19) 0.1816(4) 0.41717(13) 0.0404(5) Uani 1 1 d . . . . .
O2 O 0.38513(19) 0.7641(5) 0.29600(14) 0.0442(5) Uani 1 1 d . . . . .
N1 N 0.41518(19) 0.5894(5) 0.41476(14) 0.0356(5) Uani 1 1 d . . . . .
C7 C 0.4367(2) 0.5985(6) 0.34336(17) 0.0358(6) Uani 1 1 d . . . . .
C1 C 0.5579(2) 0.2459(6) 0.34591(17) 0.0367(6) Uani 1 1 d . . . . .
C9 C 0.3371(2) 0.7782(6) 0.42489(18) 0.0368(6) Uani 1 1 d . . . . .
H9 H 0.374193 0.885417 0.467162 0.044 Uiso 1 1 calc R U . . .
C8 C 0.3229(2) 0.9027(7) 0.34387(19) 0.0429(7) Uani 1 1 d . . . . .
H8A H 0.24369 0.910346 0.319142 0.051 Uiso 1 1 calc R U . . .
H8B H 0.353 1.061143 0.350159 0.051 Uiso 1 1 calc R U . . .
C6 C 0.5098(2) 0.4478(6) 0.30699(18) 0.0367(6) Uani 1 1 d . . . . .
C10 C 0.2267(2) 0.6932(6) 0.44856(18) 0.0382(6) Uani 1 1 d . . . . .
C11 C 0.1624(3) 0.5381(6) 0.3843(2) 0.0447(7) Uani 1 1 d . . . . .
H11A H 0.143651 0.624807 0.334451 0.067 Uiso 1 1 calc R U . . .
H11B H 0.094121 0.485054 0.401532 0.067 Uiso 1 1 calc R U . . .
H11C H 0.208168 0.404846 0.375799 0.067 Uiso 1 1 calc R U . . .
C3 C 0.6443(3) 0.1685(7) 0.2296(2) 0.0465(8) Uani 1 1 d . . . . .
H3 H 0.689258 0.072212 0.203132 0.056 Uiso 1 1 calc R U . . .
C4 C 0.5993(2) 0.3699(9) 0.19269(17) 0.0460(7) Uani 1 1 d . . . . .
H4 H 0.614507 0.412223 0.14167 0.055 Uiso 1 1 calc R U . . .
C5 C 0.5325(3) 0.5072(7) 0.23103(19) 0.0421(7) Uani 1 1 d . . . . .
H5 H 0.501474 0.643818 0.205816 0.051 Uiso 1 1 calc R U . . .
C2 C 0.6240(3) 0.1077(6) 0.3042(2) 0.0438(7) Uani 1 1 d . . . . .
H2 H 0.655331 -0.030384 0.328085 0.053 Uiso 1 1 calc R U . . .
C13 C 0.2507(3) 0.5643(7) 0.5276(2) 0.0471(7) Uani 1 1 d . . . . .
H13A H 0.284872 0.41539 0.519572 0.071 Uiso 1 1 calc R U . . .
H13B H 0.181167 0.539066 0.547791 0.071 Uiso 1 1 calc R U . . .
H13C H 0.301358 0.655439 0.566312 0.071 Uiso 1 1 calc R U . . .
C12 C 0.1587(3) 0.9087(7) 0.4606(2) 0.0465(8) Uani 1 1 d . . . . .
H12A H 0.201041 1.005957 0.502047 0.07 Uiso 1 1 calc R U . . .
H12B H 0.088823 0.86263 0.476978 0.07 Uiso 1 1 calc R U . . .
H12C H 0.142884 0.995186 0.410497 0.07 Uiso 1 1 calc R U . . .

loop_
_atom_site_aniso_label
_atom_site_aniso_U_11
_atom_site_aniso_U_22
_atom_site_aniso_U_33
_atom_site_aniso_U_23
_atom_site_aniso_U_13
_atom_site_aniso_U_12
Fe1 0.0391(3) 0.0385(4) 0.0293(3) 0 0.00489(19) 0
O1 0.0485(12) 0.0388(13) 0.0340(10) -0.0001(9) 0.0077(9) 0.0015(9)
O2 0.0493(11) 0.0442(13) 0.0393(11) 0.0068(9) 0.0077(9) 0.0075(10)
N1 0.0355(11) 0.0369(14) 0.0338(11) 0.0016(10) 0.0040(8) 0.0020(10)
C7 0.0349(12) 0.0360(16) 0.0346(13) 0.0026(11) 0.0006(10) -0.0029(11)
C1 0.0368(13) 0.0407(17) 0.0326(14) -0.0025(11) 0.0059(11) -0.0033(11)
C9 0.0369(13) 0.0331(15) 0.0393(14) -0.0011(11) 0.0030(11) -0.0001(11)
C8 0.0409(13) 0.0391(17) 0.0490(15) 0.0053(14) 0.0080(11) 0.0053(13)
C6 0.0349(12) 0.0406(17) 0.0338(14) -0.0020(10) 0.0033(10) -0.0025(10)
C10 0.0356(13) 0.0382(16) 0.0403(15) -0.0015(12) 0.0050(11) 0.0005(11)
C11 0.0398(14) 0.0393(18) 0.0538(18) -0.0046(13) 0.0049(12) -0.0033(12)
C3 0.0434(15) 0.056(2) 0.0415(16) -0.0067(14) 0.0123(12) 0.0003(13)
C4 0.0427(13) 0.061(2) 0.0356(12) -0.0007(18) 0.0103(10) -0.0029(17)
C5 0.0400(14) 0.050(2) 0.0364(14) 0.0026(13) 0.0054(11) -0.0049(13)
C2 0.0438(15) 0.0442(18) 0.0432(16) -0.0039(13) 0.0071(12) 0.0035(13)
C13 0.0492(16) 0.052(2) 0.0424(16) 0.0029(14) 0.0128(13) 0.0031(14)
C12 0.0451(14) 0.044(2) 0.0504(17) -0.0054(14) 0.0089(12) 0.0050(13)

loop_
_atom_type_symbol
_atom_type_description
_atom_type_scat_dispersion_real
_atom_type_scat_dispersion_imag
_atom_type_scat_source
C C 0.0181 0.0091 'International Tables Vol C Tables 4.2.6.8 and 6.1.1.4'
H H 0 0 'International Tables Vol C Tables 4.2.6.8 and 6.1.1.4'
Fe Fe -1.1336 3.1974 'International Tables Vol C Tables 4.2.6.8 and 6.1.1.4'
N N 0.0311 0.018 'International Tables Vol C Tables 4.2.6.8 and 6.1.1.4'
O O 0.0492 0.0322 'International Tables Vol C Tables 4.2.6.8 and 6.1.1.4'

loop_
_exptl_crystal_face_index_h
_exptl_crystal_face_index_k
_exptl_crystal_face_index_l
_exptl_crystal_face_perp_dist
-1 0 -1 0.0566
1 0 1 0.0309
1 1 1 0.1289
-1 0 0 0.049
1 0 0 0.0257
-1 1 0 0.1429
-1 -1 1 0.1553
1 1 -1 0.1371
-1 0 1 0.0416
1 0 -1 0.0457
-1 1 1 0.1368
0 0 -1 0.0593
0 0 1 0.0298
-1 1 -1 0.1443
0 -1 -1 0.1399
1 -1 1 0.1326
0 1 1 0.1374

loop_
_geom_angle_atom_site_label_1
_geom_angle_atom_site_label_2
_geom_angle_atom_site_label_3
_geom_angle
_geom_angle_site_symmetry_1
_geom_angle_site_symmetry_3
_geom_angle_publ_flag
O1 Fe1 O1 110.60(14) . 2_656 ?
O1 Fe1 N1 133.74(10) . 2_656 ?
O1 Fe1 N1 90.34(10) 2_656 2_656 ?
O1 Fe1 N1 133.74(10) 2_656 . ?
O1 Fe1 N1 90.34(10) . . ?
N1 Fe1 N1 104.47(15) . 2_656 ?
C1 O1 Fe1 127.5(2) . . ?
C7 O2 C8 107.4(2) . . ?
C7 N1 Fe1 121.9(2) . . ?
C7 N1 C9 108.5(3) . . ?
C9 N1 Fe1 128.90(19) . . ?
O2 C7 C6 115.7(3) . . ?
N1 C7 O2 116.5(3) . . ?
N1 C7 C6 127.8(3) . . ?
O1 C1 C6 123.9(3) . . ?
O1 C1 C2 118.7(3) . . ?
C2 C1 C6 117.4(3) . . ?
N1 C9 H9 108.7 . . ?
N1 C9 C8 102.7(2) . . ?
N1 C9 C10 113.6(3) . . ?
C8 C9 H9 108.7 . . ?
C8 C9 C10 114.2(3) . . ?
C10 C9 H9 108.7 . . ?
O2 C8 C9 104.6(3) . . ?
O2 C8 H8A 110.8 . . ?
O2 C8 H8B 110.8 . . ?
C9 C8 H8A 110.8 . . ?
C9 C8 H8B 110.8 . . ?
H8A C8 H8B 108.9 . . ?
C1 C6 C7 122.1(3) . . ?
C5 C6 C7 118.1(3) . . ?
C5 C6 C1 119.8(3) . . ?
C11 C10 C9 111.5(2) . . ?
C11 C10 C12 110.6(3) . . ?
C13 C10 C9 109.8(3) . . ?
C13 C10 C11 109.9(3) . . ?
C13 C10 C12 108.1(3) . . ?
C12 C10 C9 106.8(3) . . ?
C10 C11 H11A 109.5 . . ?
C10 C11 H11B 109.5 . . ?
C10 C11 H11C 109.5 . . ?
H11A C11 H11B 109.5 . . ?
H11A C11 H11C 109.5 . . ?
H11B C11 H11C 109.5 . . ?
C4 C3 H3 119.7 . . ?
C2 C3 H3 119.7 . . ?
C2 C3 C4 120.7(3) . . ?
C3 C4 H4 120.3 . . ?
C5 C4 C3 119.4(3) . . ?
C5 C4 H4 120.3 . . ?
C6 C5 H5 119.5 . . ?
C4 C5 C6 121.0(3) . . ?
C4 C5 H5 119.5 . . ?
C1 C2 H2 119.2 . . ?
C3 C2 C1 121.6(3) . . ?
C3 C2 H2 119.2 . . ?
C10 C13 H13A 109.5 . . ?
C10 C13 H13B 109.5 . . ?
C10 C13 H13C 109.5 . . ?
H13A C13 H13B 109.5 . . ?
H13A C13 H13C 109.5 . . ?
H13B C13 H13C 109.5 . . ?
C10 C12 H12A 109.5 . . ?
C10 C12 H12B 109.5 . . ?
C10 C12 H12C 109.5 . . ?
H12A C12 H12B 109.5 . . ?
H12A C12 H12C 109.5 . . ?
H12B C12 H12C 109.5 . . ?

loop_
_geom_bond_atom_site_label_1
_geom_bond_atom_site_label_2
_geom_bond_distance
_geom_bond_site_symmetry_2
_geom_bond_publ_flag
Fe1 O1 1.934(2) . ?
Fe1 O1 1.934(2) 2_656 ?
Fe1 N1 2.068(2) . ?
Fe1 N1 2.068(2) 2_656 ?
O1 C1 1.307(4) . ?
O2 C7 1.342(4) . ?
O2 C8 1.449(4) . ?
N1 C7 1.286(4) . ?
N1 C9 1.483(4) . ?
C7 C6 1.461(4) . ?
C1 C6 1.424(5) . ?
C1 C2 1.413(4) . ?
C9 H9 1 . ?
C9 C8 1.540(4) . ?
C9 C10 1.554(4) . ?
C8 H8A 0.99 . ?
C8 H8B 0.99 . ?
C6 C5 1.410(4) . ?
C10 C11 1.527(4) . ?
C10 C13 1.523(5) . ?
C10 C12 1.535(4) . ?
C11 H11A 0.98 . ?
C11 H11B 0.98 . ?
C11 H11C 0.98 . ?
C3 H3 0.95 . ?
C3 C4 1.396(6) . ?
C3 C2 1.378(5) . ?
C4 H4 0.95 . ?
C4 C5 1.381(5) . ?
C5 H5 0.95 . ?
C2 H2 0.95 . ?
C13 H13A 0.98 . ?
C13 H13B 0.98 . ?
C13 H13C 0.98 . ?
C12 H12A 0.98 . ?
C12 H12B 0.98 . ?
C12 H12C 0.98 . ?

loop_
_geom_torsion_atom_site_label_1
_geom_torsion_atom_site_label_2
_geom_torsion_atom_site_label_3
_geom_torsion_atom_site_label_4
_geom_torsion
_geom_torsion_site_symmetry_1
_geom_torsion_site_symmetry_2
_geom_torsion_site_symmetry_3
_geom_torsion_site_symmetry_4
_geom_torsion_publ_flag
Fe1 O1 C1 C6 -21.3(4) . . . . ?
Fe1 O1 C1 C2 159.1(2) . . . . ?
Fe1 N1 C7 O2 -172.8(2) . . . . ?
Fe1 N1 C7 C6 8.0(4) . . . . ?
Fe1 N1 C9 C8 168.6(2) . . . . ?
Fe1 N1 C9 C10 -67.5(3) . . . . ?
O1 C1 C6 C7 -1.9(5) . . . . ?
O1 C1 C6 C5 177.9(3) . . . . ?
O1 C1 C2 C3 -178.5(3) . . . . ?
O2 C7 C6 C1 -171.2(3) . . . . ?
O2 C7 C6 C5 9.0(4) . . . . ?
N1 C7 C6 C1 8.0(5) . . . . ?
N1 C7 C6 C5 -171.9(3) . . . . ?
N1 C9 C8 O2 4.4(3) . . . . ?
N1 C9 C10 C11 -61.9(3) . . . . ?
N1 C9 C10 C13 60.2(3) . . . . ?
N1 C9 C10 C12 177.2(2) . . . . ?
C7 O2 C8 C9 -5.2(3) . . . . ?
C7 N1 C9 C8 -2.2(3) . . . . ?
C7 N1 C9 C10 121.6(3) . . . . ?
C7 C6 C5 C4 -178.8(3) . . . . ?
C1 C6 C5 C4 1.3(5) . . . . ?
C9 N1 C7 O2 -1.2(3) . . . . ?
C9 N1 C7 C6 179.6(3) . . . . ?
C8 O2 C7 N1 4.3(4) . . . . ?
C8 O2 C7 C6 -176.4(3) . . . . ?
C8 C9 C10 C11 55.5(4) . . . . ?
C8 C9 C10 C13 177.6(3) . . . . ?
C8 C9 C10 C12 -65.4(3) . . . . ?
C6 C1 C2 C3 1.9(5) . . . . ?
C10 C9 C8 O2 -119.0(3) . . . . ?
C3 C4 C5 C6 0.4(5) . . . . ?
C4 C3 C2 C1 -0.2(5) . . . . ?
C2 C1 C6 C7 177.7(3) . . . . ?
C2 C1 C6 C5 -2.4(4) . . . . ?
C2 C3 C4 C5 -1.0(5) . . . . ?

loop_
_exptl_oxdiff_crystal_face_indexfrac_h
_exptl_oxdiff_crystal_face_indexfrac_k
_exptl_oxdiff_crystal_face_indexfrac_l
_exptl_oxdiff_crystal_face_x
_exptl_oxdiff_crystal_face_y
_exptl_oxdiff_crystal_face_z
-1.002 0 -0.997 0.0404 0.1556 0.0536
1.002 0 0.997 -0.0404 -0.1556 -0.0536
1.0007 0.9996 0.9965 -0.0263 -0.2452 0.1956
-1.0002 -0.0001 0.0022 -0.0404 0.1133 0.043
1.0002 0.0001 -0.0022 0.0404 -0.1133 -0.043
-1.0015 0.9995 0.0017 -0.0263 0.0237 0.2922
-0.9971 -0.9999 1.002 -0.1354 0.1606 -0.2169
0.9971 0.9999 -1.002 0.1354 -0.1606 0.2169
-0.9984 -0.0003 1.0015 -0.1213 0.071 0.0324
0.9984 0.0003 -1.0015 0.1213 -0.071 -0.0324
-0.9997 0.9993 1.0009 -0.1071 -0.0187 0.2816
-0.0018 0.0002 -0.9992 0.0808 0.0423 0.0106
0.0018 -0.0002 0.9992 -0.0808 -0.0423 -0.0106
-1.0032 0.9996 -0.9976 0.0545 0.066 0.3028
-0.0005 -0.9994 -0.9987 0.0667 0.1319 -0.2386
1.0032 -0.9996 0.9976 -0.0545 -0.066 -0.3028
0.0005 0.9994 0.9987 -0.0667 -0.1319 0.2386
